data_7244820
loop_
_publ_author_name
'Hatcher, Lauren E.'
'Coulson, Ben A.'

_publ_section_title
;
 Exploring the influence of polymorphism and chromophore co-ligands on
 linkage isomer photoswitching in [Pd(bpy4dca)(NO2)2]
;
_journal_name_full CrystEngComm
_journal_paper_doi 10.1039/D2CE00213B
_journal_year 2022
_chemical_formula_moiety 'C14 H12 N4 O8 Pd'
_chemical_formula_sum 'C14 H12 N4 O8 Pd'
_chemical_formula_weight 470.68
_chemical_name_systematic
;
Dinitro-(dimethyl 2,2'-bipyridine-4,4'-dicarboxylate)palladium(II)
;
_chemical_properties_physical Light-sensitive,Photo-sensitive
_space_group_crystal_system monoclinic
_space_group_IT_number 14
_space_group_name_Hall '-P 2yn'
_space_group_name_H-M_alt 'P 1 21/n 1'
_atom_sites_solution_hydrogens geom
_audit_creation_method SHELXL-2018/3
_audit_update_record
;
2022-02-14 deposited with the CCDC.	2022-03-25 downloaded from the CCDC.
;
_cell_angle_alpha 90
_cell_angle_beta 94.614(4)
_cell_angle_gamma 90
_cell_formula_units_Z 4
_cell_length_a 8.5365(4)
_cell_length_b 7.7574(3)
_cell_length_c 24.9435(9)
_cell_measurement_reflns_used 2427
_cell_measurement_temperature 199(2)
_cell_measurement_theta_max 27.1110
_cell_measurement_theta_min 3.8340
_cell_volume 1646.43(12)
_computing_cell_refinement 'CrysAlisPro 1.171.40.67a (Rigaku OD, 2019)'
_computing_data_collection 'CrysAlisPro 1.171.40.67a (Rigaku OD, 2019)'
_computing_data_reduction 'CrysAlisPro 1.171.40.67a (Rigaku OD, 2019)'
_computing_structure_refinement 'SHELXL-2018/3 (Sheldrick, 2018)'
_computing_structure_solution 'SHELXT 2018/2 (Sheldrick, 2018)'
_diffrn_ambient_temperature 199(2)
_diffrn_detector_area_resol_mean 10.3795
_diffrn_measured_fraction_theta_full 0.996
_diffrn_measured_fraction_theta_max 0.996
_diffrn_measurement_device_type 'Xcalibur, Atlas, Gemini ultra'
_diffrn_measurement_method '\w scans'
_diffrn_radiation_type MoK\a
_diffrn_radiation_wavelength 0.71073
_diffrn_reflns_av_R_equivalents 0.0398
_diffrn_reflns_av_unetI/netI 0.0649
_diffrn_reflns_Laue_measured_fraction_full 0.996
_diffrn_reflns_Laue_measured_fraction_max 0.996
_diffrn_reflns_limit_h_max 10
_diffrn_reflns_limit_h_min -10
_diffrn_reflns_limit_k_max 9
_diffrn_reflns_limit_k_min -8
_diffrn_reflns_limit_l_max 30
_diffrn_reflns_limit_l_min -31
_diffrn_reflns_number 7244
_diffrn_reflns_point_group_measured_fraction_full 0.996
_diffrn_reflns_point_group_measured_fraction_max 0.996
_diffrn_reflns_theta_full 25.242
_diffrn_reflns_theta_max 26.372
_diffrn_reflns_theta_min 3.554
_diffrn_source 'fine-focus sealed X-ray tube'
_diffrn_source_type 'Enhance (Mo) X-ray Source'
_exptl_absorpt_coefficient_mu 1.182
_exptl_absorpt_correction_T_max 1.00000
_exptl_absorpt_correction_T_min 0.81148
_exptl_absorpt_correction_type multi-scan
_exptl_absorpt_process_details
;
CrysAlisPro 1.171.41.107a (Rigaku Oxford Diffraction, 2021)
Empirical absorption correction using spherical harmonics,
implemented in SCALE3 ABSPACK scaling algorithm.
;
_exptl_crystal_colour yellow
_exptl_crystal_density_diffrn 1.899
_exptl_crystal_description block
_exptl_crystal_F_000 936
_exptl_crystal_recrystallization_method 'Re-crystallisation from solvent: Acetonitrile/water'
_exptl_crystal_size_max 0.300
_exptl_crystal_size_mid 0.200
_exptl_crystal_size_min 0.100
_refine_diff_density_max 0.801
_refine_diff_density_min -0.763
_refine_diff_density_rms 0.115
_refine_ls_extinction_method none
_refine_ls_goodness_of_fit_ref 1.028
_refine_ls_hydrogen_treatment constr
_refine_ls_matrix_type full
_refine_ls_number_parameters 274
_refine_ls_number_reflns 3367
_refine_ls_number_restraints 284
_refine_ls_restrained_S_all 0.991
_refine_ls_R_factor_all 0.0698
_refine_ls_R_factor_gt 0.0422
_refine_ls_shift/su_max 0.000
_refine_ls_shift/su_mean 0.000
_refine_ls_structure_factor_coef Fsqd
_refine_ls_weighting_details 'w=1/[\s^2^(Fo^2^)+(0.0271P)^2^+1.4569P] where P=(Fo^2^+2Fc^2^)/3'
_refine_ls_weighting_scheme calc
_refine_ls_wR_factor_gt 0.0748
_refine_ls_wR_factor_ref 0.0871
_reflns_Friedel_coverage 0.000
_reflns_number_gt 2467
_reflns_number_total 3367
_reflns_threshold_expression 'I > 2\s(I)'
_cod_data_source_file d2ce00213b3.cif
_cod_data_source_block Poly2_10min-470nm_200K
_cod_original_sg_symbol_H-M 'P 21/n'
_cod_database_code 7244820
_shelx_shelxl_version_number 2018/3
_shelx_space_group_comment
;
The symmetry employed for this shelxl refinement is uniquely defined
by the following loop, which should always be used as a source of
symmetry information in preference to the above space-group names.
They are only intended as comments.
;

loop_
_space_group_symop_operation_xyz
'x, y, z'
'-x+1/2, y+1/2, -z+1/2'
'-x, -y, -z'
'x-1/2, -y-1/2, z-1/2'

loop_
_atom_site_label
_atom_site_type_symbol
_atom_site_fract_x
_atom_site_fract_y
_atom_site_fract_z
_atom_site_U_iso_or_equiv
_atom_site_adp_type
_atom_site_occupancy
_atom_site_site_symmetry_order
_atom_site_calc_flag
_atom_site_refinement_flags_posn
_atom_site_refinement_flags_adp
_atom_site_refinement_flags_occupancy
_atom_site_disorder_assembly
_atom_site_disorder_group
Pd1 Pd 0.28488(4) 0.55581(4) 0.50669(2) 0.02832(12) Uani 1 1 d D . . . .
O5 O 0.6495(4) 0.9630(4) 0.73547(13) 0.0484(10) Uani 1 1 d . . . . .
O6 O 0.5782(4) 0.7096(4) 0.76894(12) 0.0317(7) Uani 1 1 d . . . . .
O7 O 0.2314(4) -0.0162(4) 0.72207(12) 0.0301(7) Uani 1 1 d . . . . .
O8 O 0.0553(4) -0.1278(4) 0.65989(13) 0.0391(9) Uani 1 1 d . . . . .
N3 N 0.3879(4) 0.6551(4) 0.57678(14) 0.0266(8) Uani 1 1 d . . . . .
N4 N 0.2475(4) 0.3567(4) 0.55757(14) 0.0255(8) Uani 1 1 d . . . . .
C1 C 0.4622(5) 0.8055(5) 0.58281(19) 0.0328(11) Uani 1 1 d . . . . .
H1 H 0.470870 0.876187 0.552084 0.039 Uiso 1 1 calc R U . . .
C2 C 0.5274(5) 0.8627(6) 0.63224(18) 0.0310(11) Uani 1 1 d . . . . .
H2 H 0.579827 0.970684 0.635367 0.037 Uiso 1 1 calc R U . . .
C3 C 0.5148(5) 0.7609(5) 0.67662(17) 0.0250(9) Uani 1 1 d . . . . .
C4 C 0.4395(5) 0.6030(5) 0.67112(17) 0.0254(10) Uani 1 1 d . . . . .
H4 H 0.431284 0.530342 0.701433 0.030 Uiso 1 1 calc R U . . .
C5 C 0.3764(5) 0.5527(5) 0.62051(16) 0.0235(9) Uani 1 1 d . . . . .
C6 C 0.2954(5) 0.3866(5) 0.60986(17) 0.0235(9) Uani 1 1 d . . . . .
C7 C 0.2704(5) 0.2656(5) 0.64892(16) 0.0231(9) Uani 1 1 d . . . . .
H7 H 0.305305 0.287234 0.685431 0.028 Uiso 1 1 calc R U . . .
C8 C 0.1945(5) 0.1133(5) 0.63474(17) 0.0251(10) Uani 1 1 d . . . . .
C9 C 0.1459(6) 0.0838(5) 0.58110(18) 0.0322(11) Uani 1 1 d . . . . .
H9 H 0.093725 -0.020216 0.570335 0.039 Uiso 1 1 calc R U . . .
C10 C 0.1749(6) 0.2081(6) 0.54383(18) 0.0341(11) Uani 1 1 d . . . . .
H10 H 0.142256 0.187972 0.507055 0.041 Uiso 1 1 calc R U . . .
C11 C 0.5880(5) 0.8243(6) 0.72971(18) 0.0296(10) Uani 1 1 d . . . . .
C12 C 0.6583(6) 0.7558(6) 0.82030(18) 0.0399(12) Uani 1 1 d . . . . .
H12A H 0.768122 0.784064 0.815393 0.060 Uiso 1 1 calc R U . . .
H12B H 0.654344 0.658631 0.845248 0.060 Uiso 1 1 calc R U . . .
H12C H 0.606645 0.856119 0.835029 0.060 Uiso 1 1 calc R U . . .
C13 C 0.1651(5) -0.0163(5) 0.67767(17) 0.0245(9) Uani 1 1 d . . . . .
C14 C 0.0095(6) -0.2574(6) 0.6979(2) 0.0426(13) Uani 1 1 d . . . . .
H14A H -0.065170 -0.337839 0.679419 0.064 Uiso 1 1 calc R U . . .
H14B H -0.039947 -0.200889 0.727318 0.064 Uiso 1 1 calc R U . . .
H14C H 0.102851 -0.320649 0.712375 0.064 Uiso 1 1 calc R U . . .
N1 N 0.3172(6) 0.7665(5) 0.46248(17) 0.0360(13) Uani 0.907(9) 1 d D . P A 1
O1 O 0.4180(6) 0.7714(6) 0.4319(2) 0.089(2) Uani 0.907(9) 1 d D . P A 1
O2 O 0.2306(9) 0.8901(10) 0.4655(3) 0.0728(17) Uani 0.907(9) 1 d D . P A 1
O1A O 0.384(6) 0.733(5) 0.462(2) 0.089(2) Uani 0.093(9) 1 d D . P A 2
N1A N 0.317(5) 0.880(5) 0.4509(16) 0.0360(13) Uani 0.093(9) 1 d D . P A 2
O2A O 0.186(8) 0.881(12) 0.474(4) 0.0728(17) Uani 0.093(9) 1 d D . P A 2
N2 N 0.1757(5) 0.4514(5) 0.43996(15) 0.0325(11) Uani 0.719(6) 1 d D . P A 3
O3 O 0.2529(6) 0.4329(7) 0.40033(18) 0.0474(15) Uani 0.719(6) 1 d D . P A 3
O4 O 0.0386(6) 0.4090(8) 0.4374(2) 0.0525(17) Uani 0.719(6) 1 d D . P A 3
N2A N 0.1757(5) 0.4514(5) 0.43996(15) 0.0325(11) Uani 0.192(6) 1 d D . P A 4
O3A O 0.215(2) 0.3179(17) 0.4218(7) 0.0474(15) Uani 0.192(6) 1 d D . P A 4
O4A O 0.0597(19) 0.520(3) 0.4189(9) 0.0525(17) Uani 0.192(6) 1 d D . P A 4
O3B O 0.271(4) 0.394(4) 0.4440(10) 0.0474(15) Uani 0.089(6) 1 d D . P A 5
O4B O 0.037(6) 0.521(7) 0.432(2) 0.0525(17) Uani 0.089(6) 1 d D . P A 5
N2B N 0.136(4) 0.408(5) 0.4159(16) 0.0325(11) Uani 0.089(6) 1 d D . P A 5

loop_
_atom_site_aniso_label
_atom_site_aniso_U_11
_atom_site_aniso_U_22
_atom_site_aniso_U_33
_atom_site_aniso_U_23
_atom_site_aniso_U_13
_atom_site_aniso_U_12
Pd1 0.0376(2) 0.02853(19) 0.01868(18) 0.00272(15) 0.00145(14) -0.00023(17)
O5 0.069(3) 0.037(2) 0.039(2) -0.0103(16) 0.0063(18) -0.0259(19)
O6 0.038(2) 0.0302(17) 0.0259(17) -0.0030(14) -0.0056(14) -0.0056(14)
O7 0.0357(19) 0.0318(17) 0.0224(17) -0.0004(13) -0.0007(14) -0.0045(14)
O8 0.055(2) 0.0278(16) 0.0325(19) 0.0075(14) -0.0111(17) -0.0150(16)
N3 0.031(2) 0.0229(18) 0.026(2) 0.0034(16) 0.0040(16) 0.0011(16)
N4 0.031(2) 0.0254(19) 0.0200(19) 0.0010(16) 0.0016(16) 0.0037(16)
C1 0.038(3) 0.024(2) 0.037(3) 0.005(2) 0.008(2) -0.002(2)
C2 0.036(3) 0.025(2) 0.031(3) -0.004(2) 0.001(2) -0.005(2)
C3 0.027(2) 0.026(2) 0.022(2) -0.0010(18) 0.0036(18) 0.0000(19)
C4 0.030(3) 0.024(2) 0.022(2) -0.0007(17) 0.0041(19) 0.0007(18)
C5 0.024(2) 0.023(2) 0.024(2) -0.0007(19) 0.0047(17) -0.0004(19)
C6 0.023(2) 0.024(2) 0.023(2) -0.0017(18) 0.0020(18) 0.0049(18)
C7 0.026(2) 0.025(2) 0.018(2) -0.0020(17) 0.0015(18) -0.0005(18)
C8 0.029(3) 0.023(2) 0.023(2) -0.0002(18) 0.0006(18) 0.0007(18)
C9 0.045(3) 0.023(2) 0.028(2) -0.0009(19) -0.006(2) -0.002(2)
C10 0.043(3) 0.036(3) 0.022(2) -0.002(2) -0.004(2) -0.005(2)
C11 0.029(3) 0.026(2) 0.034(3) -0.007(2) 0.006(2) 0.000(2)
C12 0.044(3) 0.047(3) 0.029(3) -0.008(2) 0.000(2) -0.004(2)
C13 0.033(3) 0.019(2) 0.022(2) -0.0013(18) 0.0038(19) 0.0017(19)
C14 0.060(4) 0.028(3) 0.038(3) 0.007(2) -0.008(3) -0.017(2)
N1 0.052(3) 0.034(3) 0.022(2) 0.007(2) 0.000(2) -0.001(2)
O1 0.067(4) 0.082(4) 0.126(5) 0.063(3) 0.054(3) 0.025(3)
O2 0.113(6) 0.042(3) 0.067(4) 0.013(3) 0.030(4) 0.029(4)
O1A 0.067(4) 0.082(4) 0.126(5) 0.063(3) 0.054(3) 0.025(3)
N1A 0.052(3) 0.034(3) 0.022(2) 0.007(2) 0.000(2) -0.001(2)
O2A 0.113(6) 0.042(3) 0.067(4) 0.013(3) 0.030(4) 0.029(4)
N2 0.042(3) 0.033(2) 0.022(2) -0.0016(19) -0.002(2) 0.011(2)
O3 0.045(3) 0.073(4) 0.025(3) -0.011(3) 0.010(2) 0.004(3)
O4 0.034(3) 0.085(5) 0.038(3) -0.014(3) 0.001(2) -0.002(3)
N2A 0.042(3) 0.033(2) 0.022(2) -0.0016(19) -0.002(2) 0.011(2)
O3A 0.045(3) 0.073(4) 0.025(3) -0.011(3) 0.010(2) 0.004(3)
O4A 0.034(3) 0.085(5) 0.038(3) -0.014(3) 0.001(2) -0.002(3)
O3B 0.045(3) 0.073(4) 0.025(3) -0.011(3) 0.010(2) 0.004(3)
O4B 0.034(3) 0.085(5) 0.038(3) -0.014(3) 0.001(2) -0.002(3)
N2B 0.042(3) 0.033(2) 0.022(2) -0.0016(19) -0.002(2) 0.011(2)

loop_
_atom_type_symbol
_atom_type_description
_atom_type_scat_dispersion_real
_atom_type_scat_dispersion_imag
_atom_type_scat_source
C C 0.0033 0.0016 'International Tables Vol C Tables 4.2.6.8 and 6.1.1.4'
H H 0.0000 0.0000 'International Tables Vol C Tables 4.2.6.8 and 6.1.1.4'
N N 0.0061 0.0033 'International Tables Vol C Tables 4.2.6.8 and 6.1.1.4'
O O 0.0106 0.0060 'International Tables Vol C Tables 4.2.6.8 and 6.1.1.4'
Pd Pd -0.9988 1.0072 'International Tables Vol C Tables 4.2.6.8 and 6.1.1.4'

loop_
_geom_angle_atom_site_label_1
_geom_angle_atom_site_label_2
_geom_angle_atom_site_label_3
_geom_angle
_geom_angle_site_symmetry_1
_geom_angle_site_symmetry_3
_geom_angle_publ_flag
O1A Pd1 N4 164.0(15) . . ?
O3B Pd1 N4 90.4(12) . . ?
N1 Pd1 N4 174.52(16) . . ?
N2A Pd1 N4 97.16(16) . . ?
N2 Pd1 N4 97.16(16) . . ?
O1A Pd1 N3 93(2) . . ?
O3B Pd1 N3 154.1(11) . . ?
N1 Pd1 N3 95.43(16) . . ?
N2A Pd1 N3 177.02(16) . . ?
N2 Pd1 N3 177.02(16) . . ?
N4 Pd1 N3 80.27(13) . . ?
C11 O6 C12 115.6(3) . . ?
C13 O8 C14 116.9(3) . . ?
C1 N3 C5 119.1(4) . . ?
C1 N3 Pd1 126.5(3) . . ?
C5 N3 Pd1 114.4(3) . . ?
C10 N4 C6 119.4(4) . . ?
C10 N4 Pd1 125.7(3) . . ?
C6 N4 Pd1 114.8(3) . . ?
N3 C1 C2 122.4(4) . . ?
N3 C1 H1 118.8 . . ?
C2 C1 H1 118.8 . . ?
C3 C2 C1 118.8(4) . . ?
C3 C2 H2 120.6 . . ?
C1 C2 H2 120.6 . . ?
C2 C3 C4 119.7(4) . . ?
C2 C3 C11 118.0(4) . . ?
C4 C3 C11 122.3(4) . . ?
C3 C4 C5 118.8(4) . . ?
C3 C4 H4 120.6 . . ?
C5 C4 H4 120.6 . . ?
N3 C5 C4 121.2(4) . . ?
N3 C5 C6 115.4(4) . . ?
C4 C5 C6 123.4(4) . . ?
N4 C6 C7 120.7(4) . . ?
N4 C6 C5 115.0(4) . . ?
C7 C6 C5 124.2(4) . . ?
C8 C7 C6 119.8(4) . . ?
C8 C7 H7 120.1 . . ?
C6 C7 H7 120.1 . . ?
C7 C8 C9 119.1(4) . . ?
C7 C8 C13 119.4(4) . . ?
C9 C8 C13 121.4(4) . . ?
C10 C9 C8 118.7(4) . . ?
C10 C9 H9 120.7 . . ?
C8 C9 H9 120.7 . . ?
N4 C10 C9 122.3(4) . . ?
N4 C10 H10 118.8 . . ?
C9 C10 H10 118.8 . . ?
O5 C11 O6 124.3(4) . . ?
O5 C11 C3 123.1(4) . . ?
O6 C11 C3 112.6(4) . . ?
O6 C12 H12A 109.5 . . ?
O6 C12 H12B 109.5 . . ?
H12A C12 H12B 109.5 . . ?
O6 C12 H12C 109.5 . . ?
H12A C12 H12C 109.5 . . ?
H12B C12 H12C 109.5 . . ?
O7 C13 O8 125.2(4) . . ?
O7 C13 C8 124.2(4) . . ?
O8 C13 C8 110.6(4) . . ?
O8 C14 H14A 109.5 . . ?
O8 C14 H14B 109.5 . . ?
H14A C14 H14B 109.5 . . ?
O8 C14 H14C 109.5 . . ?
H14A C14 H14C 109.5 . . ?
H14B C14 H14C 109.5 . . ?
O1 N1 O2 119.2(5) . . ?
O1 N1 Pd1 121.0(4) . . ?
O2 N1 Pd1 119.8(4) . . ?
N1A O1A Pd1 121(3) . . ?
O1A N1A O2A 107(6) . . ?
O4 N2 O3 120.0(5) . . ?
O4 N2 Pd1 122.3(4) . . ?
O3 N2 Pd1 117.7(4) . . ?
O3A N2A O4A 117.7(17) . . ?
O3A N2A Pd1 122.7(10) . . ?
O4A N2A Pd1 119.5(13) . . ?
N2B O3B Pd1 111(3) . . ?
O4B N2B O3B 118(4) . . ?

loop_
_geom_bond_atom_site_label_1
_geom_bond_atom_site_label_2
_geom_bond_distance
_geom_bond_site_symmetry_2
_geom_bond_publ_flag
Pd1 O1A 2.002(10) . ?
Pd1 O3B 2.003(10) . ?
Pd1 N1 2.003(4) . ?
Pd1 N2A 2.012(4) . ?
Pd1 N2 2.012(4) . ?
Pd1 N4 2.040(3) . ?
Pd1 N3 2.044(3) . ?
O5 C11 1.201(5) . ?
O6 C11 1.330(5) . ?
O6 C12 1.448(5) . ?
O7 C13 1.202(5) . ?
O8 C13 1.325(5) . ?
O8 C14 1.456(5) . ?
N3 C1 1.331(5) . ?
N3 C5 1.359(5) . ?
N4 C10 1.340(5) . ?
N4 C6 1.355(5) . ?
C1 C2 1.384(6) . ?
C1 H1 0.9500 . ?
C2 C3 1.371(6) . ?
C2 H2 0.9500 . ?
C3 C4 1.385(6) . ?
C3 C11 1.501(6) . ?
C4 C5 1.388(6) . ?
C4 H4 0.9500 . ?
C5 C6 1.476(6) . ?
C6 C7 1.382(6) . ?
C7 C8 1.380(6) . ?
C7 H7 0.9500 . ?
C8 C9 1.387(6) . ?
C8 C13 1.505(6) . ?
C9 C10 1.376(6) . ?
C9 H9 0.9500 . ?
C10 H10 0.9500 . ?
C12 H12A 0.9800 . ?
C12 H12B 0.9800 . ?
C12 H12C 0.9800 . ?
C14 H14A 0.9800 . ?
C14 H14B 0.9800 . ?
C14 H14C 0.9800 . ?
N1 O1 1.195(5) . ?
N1 O2 1.217(7) . ?
O1A N1A 1.298(10) . ?
N1A O2A 1.300(10) . ?
N2 O4 1.212(6) . ?
N2 O3 1.240(5) . ?
N2A O3A 1.190(9) . ?
N2A O4A 1.206(10) . ?
O3B N2B 1.301(10) . ?
O4B N2B 1.300(10) . ?

loop_
_geom_torsion_atom_site_label_1
_geom_torsion_atom_site_label_2
_geom_torsion_atom_site_label_3
_geom_torsion_atom_site_label_4
_geom_torsion
_geom_torsion_site_symmetry_1
_geom_torsion_site_symmetry_2
_geom_torsion_site_symmetry_3
_geom_torsion_site_symmetry_4
_geom_torsion_publ_flag
C5 N3 C1 C2 -0.6(7) . . . . ?
Pd1 N3 C1 C2 179.4(3) . . . . ?
N3 C1 C2 C3 -0.1(7) . . . . ?
C1 C2 C3 C4 0.8(7) . . . . ?
C1 C2 C3 C11 179.2(4) . . . . ?
C2 C3 C4 C5 -0.9(6) . . . . ?
C11 C3 C4 C5 -179.3(4) . . . . ?
C1 N3 C5 C4 0.5(6) . . . . ?
Pd1 N3 C5 C4 -179.5(3) . . . . ?
C1 N3 C5 C6 -178.6(4) . . . . ?
Pd1 N3 C5 C6 1.4(5) . . . . ?
C3 C4 C5 N3 0.3(6) . . . . ?
C3 C4 C5 C6 179.3(4) . . . . ?
C10 N4 C6 C7 0.1(6) . . . . ?
Pd1 N4 C6 C7 176.9(3) . . . . ?
C10 N4 C6 C5 179.0(4) . . . . ?
Pd1 N4 C6 C5 -4.1(4) . . . . ?
N3 C5 C6 N4 1.8(5) . . . . ?
C4 C5 C6 N4 -177.2(4) . . . . ?
N3 C5 C6 C7 -179.3(4) . . . . ?
C4 C5 C6 C7 1.6(7) . . . . ?
N4 C6 C7 C8 -0.6(6) . . . . ?
C5 C6 C7 C8 -179.4(4) . . . . ?
C6 C7 C8 C9 0.6(6) . . . . ?
C6 C7 C8 C13 -178.9(4) . . . . ?
C7 C8 C9 C10 -0.2(7) . . . . ?
C13 C8 C9 C10 179.3(4) . . . . ?
C6 N4 C10 C9 0.3(7) . . . . ?
Pd1 N4 C10 C9 -176.1(4) . . . . ?
C8 C9 C10 N4 -0.3(7) . . . . ?
C12 O6 C11 O5 -4.6(7) . . . . ?
C12 O6 C11 C3 174.9(4) . . . . ?
C2 C3 C11 O5 3.9(7) . . . . ?
C4 C3 C11 O5 -177.7(4) . . . . ?
C2 C3 C11 O6 -175.5(4) . . . . ?
C4 C3 C11 O6 2.9(6) . . . . ?
C14 O8 C13 O7 1.5(7) . . . . ?
C14 O8 C13 C8 -177.6(4) . . . . ?
C7 C8 C13 O7 -16.9(7) . . . . ?
C9 C8 C13 O7 163.6(4) . . . . ?
C7 C8 C13 O8 162.3(4) . . . . ?
C9 C8 C13 O8 -17.3(6) . . . . ?
Pd1 O1A N1A O2A 0(2) . . . . ?
Pd1 O3B N2B O4B 0(2) . . . . ?
